data_7060560
loop_
_publ_author_name
'Khan, Syed Ishtiaq'
'Ahmad, Sajjad'
'Khan, Inayat Ali'
'Badshah, Amin'
'Rauf, Muhammad Khawar'
'Putejo, Jahangir Ali'
'Siddiq, Muhammad Nasir'
'Kausar, Samia'
'Altaf, Ataf Ali'

_publ_section_title
;
 Mononuclear copper(i) complexes of triphenylphosphine and
 N,N&#x2032;-disubstituted thioureas as potential DNA binding
 chemotherapeutics
;
_journal_issue 20
_journal_name_full 'New Journal of Chemistry'
_journal_page_first 8925
_journal_page_last 8935
_journal_paper_doi 10.1039/D0NJ06182D
_journal_volume 45
_journal_year 2021
_chemical_formula_moiety 'C50 H39 Br Cl3 Cu N2 O P2 S, 1(C H Cl3)'
_chemical_formula_sum 'C51 H40 Br Cl6 Cu N2 O P2 S'
_chemical_formula_weight 1147.00
_space_group_crystal_system triclinic
_space_group_IT_number 2
_space_group_name_Hall '-P 1'
_space_group_name_H-M_alt 'P -1'
_atom_sites_solution_hydrogens mixed
_atom_sites_solution_primary dual
_audit_creation_date 2017-04-13
_audit_creation_method
;
Olex2 1.2
(compiled 2017.03.28 svn.r3405 for OlexSys, GUI svn.r5335)
;
_audit_update_record
;
2021-04-06 deposited with the CCDC.	2021-04-12 downloaded from the CCDC.
;
_cell_angle_alpha 86.14
_cell_angle_beta 76.5080(10)
_cell_angle_gamma 75.5120(10)
_cell_formula_units_Z 2
_cell_length_a 11.2132(2)
_cell_length_b 13.2839(2)
_cell_length_c 17.6392(2)
_cell_measurement_reflns_used 9914
_cell_measurement_temperature 100
_cell_measurement_theta_max 72.12
_cell_measurement_theta_min 3.44
_cell_volume 2473.58(7)
_computing_cell_refinement
;SAINT (2013) V8.34A; Integration Software for Single Crystal Data. 
Bruker AXS Inc., Madison, WI 53719-1173.
;
_computing_data_collection
;
APEX 2 (2013) Bruker AXS Inc., Madison, WI 53719-1173.
;
_computing_data_reduction
;
SAINT (2013) V8.34A; Integration Software for Single Crystal Data. 
Bruker AXS Inc., Madison, WI 53719-1173.
;
_computing_molecular_graphics 'Olex2 (Dolomanov et al., 2009)'
_computing_publication_material 'Olex2 (Dolomanov et al., 2009)'
_computing_structure_refinement 'XL (Sheldrick, 2008)'
_computing_structure_solution 'XT (Sheldrick, 2015)'
_diffrn_ambient_temperature 100
_diffrn_detector 'CCD area detector'
_diffrn_detector_area_resol_mean 8.3
_diffrn_detector_type 'Bruker APEX2 CCD'
_diffrn_measured_fraction_theta_full 0.979
_diffrn_measured_fraction_theta_max 0.974
_diffrn_measurement_device 'three-circle diffractometer'
_diffrn_measurement_device_type 'Bruker Smart APEX'
_diffrn_measurement_method '\w scans'
_diffrn_radiation_collimation 'Focusing mirrors'
_diffrn_radiation_monochromator 'Quazar MX Mirror Optics'
_diffrn_radiation_probe x-ray
_diffrn_radiation_type CuK\a
_diffrn_radiation_wavelength 1.54178
_diffrn_reflns_av_R_equivalents 0.0079
_diffrn_reflns_av_unetI/netI 0.0101
_diffrn_reflns_Laue_measured_fraction_full 0.979
_diffrn_reflns_Laue_measured_fraction_max 0.974
_diffrn_reflns_limit_h_max 11
_diffrn_reflns_limit_h_min -13
_diffrn_reflns_limit_k_max 16
_diffrn_reflns_limit_k_min -16
_diffrn_reflns_limit_l_max 21
_diffrn_reflns_limit_l_min -21
_diffrn_reflns_number 16722
_diffrn_reflns_point_group_measured_fraction_full 0.979
_diffrn_reflns_point_group_measured_fraction_max 0.974
_diffrn_reflns_theta_full 67.679
_diffrn_reflns_theta_max 72.118
_diffrn_reflns_theta_min 2.576
_diffrn_source 'Microfocus Source'
_diffrn_source_target Cu
_diffrn_source_type 'Incoatec I\mS High Brilliance Microsource'
_diffrn_standards_number 0
_exptl_absorpt_coefficient_mu 5.878
_exptl_absorpt_correction_T_max 0.498
_exptl_absorpt_correction_T_min 0.428
_exptl_absorpt_correction_type multi-scan
_exptl_absorpt_process_details
;
 TWINABS-2012/1 (Bruker,2012) was used for absorption correction.
 
For component 1:
 wR2(int) was 0.1095 before and 0.0353 after correction.
 The Ratio of minimum to maximum transmission is 0.69.
 The \l/2 correction factor is Not present
 
For component 2:
 wR2(int) was 0.1573 before and 0.0349 after correction.
 The Ratio of minimum to maximum transmission is 0.69.
 The \l/2 correction factor is Not present

Final HKLF 4 output contains 201449 reflections, Rint = 0.0277
 (165141 with I > 3sig(I), Rint = 0.0272)
;
_exptl_crystal_colour Yellow
_exptl_crystal_colour_primary yellow
_exptl_crystal_density_diffrn 1.540
_exptl_crystal_description block
_exptl_crystal_F_000 1160
_exptl_crystal_size_max 0.2
_exptl_crystal_size_mid 0.14
_exptl_crystal_size_min 0.12
_refine_diff_density_max 1.005
_refine_diff_density_min -0.769
_refine_diff_density_rms 0.066
_refine_ls_extinction_method none
_refine_ls_goodness_of_fit_ref 1.028
_refine_ls_hydrogen_treatment mixed
_refine_ls_matrix_type full
_refine_ls_number_parameters 654
_refine_ls_number_reflns 9490
_refine_ls_number_restraints 258
_refine_ls_restrained_S_all 1.015
_refine_ls_R_factor_all 0.0300
_refine_ls_R_factor_gt 0.0298
_refine_ls_shift/su_max 0.001
_refine_ls_shift/su_mean 0.000
_refine_ls_structure_factor_coef Fsqd
_refine_ls_weighting_details 'w=1/[\s^2^(Fo^2^)+(0.0427P)^2^+3.2534P] where P=(Fo^2^+2Fc^2^)/3'
_refine_ls_weighting_scheme calc
_refine_ls_wR_factor_gt 0.0805
_refine_ls_wR_factor_ref 0.0806
_reflns_Friedel_coverage 0.000
_reflns_number_gt 9435
_reflns_number_total 9490
_reflns_threshold_expression 'I > 2\s(I)'
_cod_data_source_file d0nj06182d2.cif
_cod_data_source_block khan7
_cod_depositor_comments
;
The following automatic conversions were performed:

data item '_diffrn_radiation_probe' value 'X-ray' was changed to
'x-ray' in accordance with the
/home/data/users/saulius/crontab/automatic-downloads/rss-feeds/RSC/lib/dictionaries/cif_core.dic
dictionary named 'cif_core.dic' version 2.4.2 last updated on
2011-04-26.

data item '_exptl_crystal_colour_primary' value 'Yellow' was changed
to 'yellow' in accordance with the
/home/data/users/saulius/crontab/automatic-downloads/rss-feeds/RSC/lib/dictionaries/cif_core.dic
dictionary named 'cif_core.dic' version 2.4.2 last updated on
2011-04-26.

Automatic conversion script
Id: cif_fix_values 7556 2019-12-06 15:28:31Z antanas 

 Adding full bibliography for 7060560--7060561.cif.
;
_cod_database_code 7060560
_shelx_shelxl_version_number 2014/7
_shelx_space_group_comment
;
The symmetry employed for this shelxl refinement is uniquely defined
by the following loop, which should always be used as a source of
symmetry information in preference to the above space-group names.
They are only intended as comments.
;
_olex2_refinement_description
;
1. Fixed Uiso
 At 1.2 times of:
  All C(H) groups
2. Restrained distances
 C1A-Cl1A \\sim C1A-Cl2A \\sim C1A-Cl3A
 with sigma of 0.02
 Cl1A-Cl2A \\sim Cl1A-Cl3A \\sim Cl2A-Cl3A
 with sigma of 0.02
3. Uiso/Uaniso restraints and constraints
C1A \\sim Cl1A \\sim Cl2A \\sim Cl3A \\sim C1B \\sim Cl1B \\sim Cl2B \\sim Cl3B
\\sim C1C \\sim Cl1C \\sim Cl2C \\sim Cl3C: within 2A with sigma of 0.04 and
sigma for terminal atoms of 0.08
Uanis(C1A) \\sim Ueq, Uanis(Cl1A) \\sim Ueq, Uanis(Cl2A) \\sim Ueq, Uanis(Cl3A)
\\sim Ueq, Uanis(C1B) \\sim Ueq, Uanis(Cl1B) \\sim Ueq, Uanis(Cl2B) \\sim Ueq,
Uanis(Cl3B) \\sim Ueq, Uanis(C1C) \\sim Ueq, Uanis(Cl1C) \\sim Ueq, Uanis(Cl2C)
\\sim Ueq, Uanis(Cl3C) \\sim Ueq: with sigma of 0.1 and sigma for terminal
atoms of 0.2
Uanis(C1A) = Uanis(C1B) = Uanis(C1C)
4. Others
 Fixed Sof: C1A(0.4) H1A(0.4) Cl1A(0.4) Cl2A(0.4) Cl3A(0.4) C1B(0.3) H1B(0.3)
 Cl1B(0.3) Cl2B(0.3) Cl3B(0.3) C1C(0.3) H1C(0.3) Cl1C(0.3) Cl2C(0.3) Cl3C(0.3)
5.a Ternary CH refined with riding coordinates:
 C1A(H1A), C1B(H1B), C1C(H1C)
5.b Aromatic/amide H refined with riding coordinates:
 C20(H20), C28(H28), C4(H4), C22(H22), C30(H30), C31(H31), C24(H24), C26(H26),
 C32(H32), C13(H13), C18(H18), C40(H40), C16(H16), C17(H17), C23(H23), C43(H43),
  C41(H41), C42(H42), C8(H8), C48(H48), C46(H46), C38(H38), C7(H7), C12(H12),
 C34(H34), C6(H6), C47(H47), C37(H37), C50(H50), C36(H36), C49(H49), C35(H35),
 C14(H14), C25(H25), C44(H44), C29(H29), C19(H19)
;
_olex2_submission_special_instructions 'No special instructions were received'

loop_
_space_group_symop_operation_xyz
'x, y, z'
'-x, -y, -z'

loop_
_atom_site_label
_atom_site_type_symbol
_atom_site_fract_x
_atom_site_fract_y
_atom_site_fract_z
_atom_site_U_iso_or_equiv
_atom_site_adp_type
_atom_site_occupancy
_atom_site_site_symmetry_order
_atom_site_calc_flag
_atom_site_refinement_flags_posn
_atom_site_refinement_flags_adp
_atom_site_refinement_flags_occupancy
_atom_site_disorder_assembly
_atom_site_disorder_group
Br1 Br 0.25812(2) 0.75516(2) 0.35905(2) 0.01924(6) Uani 1 1 d . . . . .
Cu1 Cu 0.45578(2) 0.70730(2) 0.25937(2) 0.01285(7) Uani 1 1 d . . . . .
Cl2 Cl 0.71359(5) 1.08730(4) 0.25141(3) 0.02711(11) Uani 1 1 d . . . . .
Cl3 Cl 0.99595(5) 1.05366(5) 0.15584(3) 0.03780(14) Uani 1 1 d . . . . .
Cl0A Cl 0.08083(6) 0.82769(6) 0.63857(4) 0.04722(17) Uani 1 1 d . . . . .
S1 S 0.61983(4) 0.71930(3) 0.32341(3) 0.01492(9) Uani 1 1 d . . . . .
P1 P 0.46274(4) 0.82671(3) 0.15961(2) 0.01163(9) Uani 1 1 d . . . . .
P2 P 0.50532(4) 0.53220(3) 0.24284(3) 0.01403(10) Uani 1 1 d . . . . .
O1 O 0.46523(14) 1.04596(10) 0.42341(9) 0.0225(3) Uani 1 1 d . . . . .
N2 N 0.65624(15) 0.90769(13) 0.34498(10) 0.0166(3) Uani 1 1 d . . . . .
H2 H 0.623(2) 0.966(2) 0.3615(15) 0.023(6) Uiso 1 1 d . . . . .
N1 N 0.45941(15) 0.87972(12) 0.40072(9) 0.0145(3) Uani 1 1 d . . . . .
H1 H 0.414(2) 0.843(2) 0.4004(14) 0.020(6) Uiso 1 1 d . . . . .
C27 C 0.41775(18) 0.96376(14) 0.18806(10) 0.0137(3) Uani 1 1 d . . . . .
C15 C 0.61890(17) 0.81605(13) 0.09434(10) 0.0131(3) Uani 1 1 d . . . . .
C20 C 0.64028(18) 0.81302(14) 0.01321(11) 0.0161(4) Uani 1 1 d . . . . .
H20 H 0.5717 0.8169 -0.0108 0.019 Uiso 1 1 calc R . . . .
C21 C 0.36181(17) 0.82521(14) 0.09181(10) 0.0131(3) Uani 1 1 d . . . . .
C28 C 0.30792(19) 0.99711(15) 0.24596(11) 0.0197(4) Uani 1 1 d . . . . .
H28 H 0.2620 0.9484 0.2713 0.024 Uiso 1 1 calc R . . . .
C4 C 0.24359(19) 0.90986(16) 0.53085(11) 0.0195(4) Uani 1 1 d . . . . .
H4 H 0.2991 0.8426 0.5285 0.023 Uiso 1 1 calc R . . . .
C1 C 0.58048(17) 0.84205(14) 0.35656(10) 0.0136(3) Uani 1 1 d . . . . .
C22 C 0.33051(18) 0.73232(15) 0.08210(11) 0.0180(4) Uani 1 1 d . . . . .
H22 H 0.3579 0.6729 0.1124 0.022 Uiso 1 1 calc R . . . .
C30 C 0.3325(2) 1.17323(15) 0.23037(12) 0.0209(4) Uani 1 1 d . . . . .
H30 H 0.3029 1.2445 0.2442 0.025 Uiso 1 1 calc R . . . .
C2 C 0.40887(18) 0.97673(14) 0.43401(11) 0.0167(4) Uani 1 1 d . . . . .
C31 C 0.4425(2) 1.14029(15) 0.17405(12) 0.0208(4) Uani 1 1 d . . . . .
H31 H 0.4892 1.1889 0.1498 0.025 Uiso 1 1 calc R . . . .
C24 C 0.21832(19) 0.81256(17) -0.01568(12) 0.0230(4) Uani 1 1 d . . . . .
H24 H 0.1713 0.8079 -0.0531 0.028 Uiso 1 1 calc R . . . .
C39 C 0.41761(18) 0.49022(14) 0.18067(11) 0.0158(4) Uani 1 1 d . . . . .
C26 C 0.31747(18) 0.91261(15) 0.04835(11) 0.0181(4) Uani 1 1 d . . . . .
H26 H 0.3363 0.9768 0.0552 0.022 Uiso 1 1 calc R . . . .
C32 C 0.48496(19) 1.03598(15) 0.15283(11) 0.0182(4) Uani 1 1 d . . . . .
H32 H 0.5604 1.0140 0.1140 0.022 Uiso 1 1 calc R . . . .
C9 C 0.78332(18) 0.88928(15) 0.30259(11) 0.0173(4) Uani 1 1 d . . . . .
C13 C 0.9954(2) 0.78323(18) 0.26616(15) 0.0290(5) Uani 1 1 d . . . . .
H13 H 1.0547 0.7189 0.2694 0.035 Uiso 1 1 calc R . . . .
C18 C 0.86207(19) 0.79890(15) 0.00175(12) 0.0198(4) Uani 1 1 d . . . . .
H18 H 0.9446 0.7935 -0.0298 0.024 Uiso 1 1 calc R . . A 1
C40 C 0.2861(2) 0.51210(16) 0.20697(12) 0.0215(4) Uani 1 1 d . . . . .
H40 H 0.2476 0.5439 0.2562 0.026 Uiso 1 1 calc R . . . .
C16 C 0.7215(2) 0.80956(17) 0.12812(11) 0.0222(4) Uani 1 1 d . . . . .
H16 H 0.7086 0.8108 0.1833 0.027 Uiso 1 1 calc R . . . .
C33 C 0.4696(2) 0.44986(15) 0.32805(12) 0.0211(4) Uani 1 1 d . . . . .
C17 C 0.8421(2) 0.80130(17) 0.08220(12) 0.0235(4) Uani 1 1 d . . . . .
H17 H 0.9110 0.7973 0.1059 0.028 Uiso 1 1 calc R . . B 1
C23 C 0.2595(2) 0.72603(16) 0.02839(12) 0.0227(4) Uani 1 1 d . . . . .
H23 H 0.2392 0.6623 0.0219 0.027 Uiso 1 1 calc R . . . .
C43 C 0.3977(2) 0.41948(17) 0.06305(13) 0.0265(4) Uani 1 1 d . . . . .
H43 H 0.4357 0.3880 0.0136 0.032 Uiso 1 1 calc R . . . .
C41 C 0.2119(2) 0.48767(18) 0.16161(13) 0.0272(5) Uani 1 1 d . . . . .
H41 H 0.1227 0.5025 0.1799 0.033 Uiso 1 1 calc R . . . .
C42 C 0.2677(2) 0.44153(18) 0.08942(13) 0.0283(5) Uani 1 1 d . . . . .
H42 H 0.2168 0.4252 0.0582 0.034 Uiso 1 1 calc R . . . .
C8 C 0.1976(2) 1.08997(17) 0.48858(13) 0.0245(4) Uani 1 1 d . . . . .
H8 H 0.2236 1.1457 0.4581 0.029 Uiso 1 1 calc R . . . .
C48 C 0.9261(2) 0.40735(18) 0.12419(16) 0.0339(5) Uani 1 1 d . . . . .
H48 H 1.0125 0.3830 0.0989 0.041 Uiso 1 1 calc R . . . .
C46 C 0.7312(2) 0.53755(17) 0.14109(14) 0.0296(5) Uani 1 1 d . . . . .
H46 H 0.6846 0.6036 0.1273 0.035 Uiso 1 1 calc R . . . .
C38 C 0.4676(2) 0.34647(17) 0.31908(13) 0.0264(4) Uani 1 1 d . . . . .
H38 H 0.4858 0.3189 0.2682 0.032 Uiso 1 1 calc R . . . .
C7 C 0.0776(2) 1.10600(19) 0.53686(13) 0.0303(5) Uani 1 1 d . . . . .
H7 H 0.0207 1.1725 0.5383 0.036 Uiso 1 1 calc R . . . .
C12 C 1.0337(2) 0.86244(19) 0.21989(13) 0.0279(5) Uani 1 1 d . . . . .
H12 H 1.1188 0.8530 0.1916 0.033 Uiso 1 1 calc R . . . .
C34 C 0.4370(2) 0.49089(18) 0.40257(13) 0.0292(5) Uani 1 1 d . . . . .
H34 H 0.4350 0.5616 0.4095 0.035 Uiso 1 1 calc R . . . .
C6 C 0.0404(2) 1.0258(2) 0.58293(13) 0.0303(5) Uani 1 1 d . . . . .
H6 H -0.0416 1.0369 0.6161 0.036 Uiso 1 1 calc R . . . .
C47 C 0.8580(2) 0.50306(19) 0.10442(15) 0.0345(5) Uani 1 1 d . . . . .
H47 H 0.8975 0.5452 0.0660 0.041 Uiso 1 1 calc R . . . .
C37 C 0.4396(3) 0.28420(19) 0.38325(15) 0.0345(5) Uani 1 1 d . . . . .
H37 H 0.4416 0.2134 0.3767 0.041 Uiso 1 1 calc R . . . .
C50 C 0.7421(2) 0.38147(18) 0.21743(16) 0.0352(6) Uani 1 1 d . . . . .
H50 H 0.7034 0.3395 0.2564 0.042 Uiso 1 1 calc R . . . .
C36 C 0.4088(3) 0.3252(2) 0.45692(15) 0.0407(6) Uani 1 1 d . . . . .
H36 H 0.3885 0.2825 0.5011 0.049 Uiso 1 1 calc R . . . .
C49 C 0.8686(2) 0.3469(2) 0.18066(19) 0.0437(7) Uani 1 1 d . . . . .
H49 H 0.9159 0.2812 0.1945 0.052 Uiso 1 1 calc R . . . .
C35 C 0.4070(3) 0.4278(2) 0.46706(14) 0.0397(6) Uani 1 1 d . . . . .
H35 H 0.3853 0.4554 0.5181 0.048 Uiso 1 1 calc R . . . .
C14 C 0.87112(19) 0.79619(16) 0.30802(13) 0.0237(4) Uani 1 1 d . . . . .
H14 H 0.8463 0.7414 0.3403 0.028 Uiso 1 1 calc R . . . .
C45 C 0.67153(19) 0.47745(15) 0.19738(12) 0.0189(4) Uani 1 1 d . . . . .
C25 C 0.24596(19) 0.90605(17) -0.00490(12) 0.0223(4) Uani 1 1 d . . . . .
H25 H 0.2158 0.9659 -0.0341 0.027 Uiso 1 1 calc R . . . .
C44 C 0.4730(2) 0.44310(15) 0.10852(12) 0.0200(4) Uani 1 1 d . . . . .
H44 H 0.5623 0.4271 0.0903 0.024 Uiso 1 1 calc R . . . .
C29 C 0.2658(2) 1.10132(16) 0.26657(12) 0.0231(4) Uani 1 1 d . . . . .
H29 H 0.1908 1.1236 0.3057 0.028 Uiso 1 1 calc R . . . .
C10 C 0.82155(18) 0.97024(16) 0.25652(11) 0.0182(4) Uani 1 1 d . . . . .
C3 C 0.27983(18) 0.99112(15) 0.48512(11) 0.0177(4) Uani 1 1 d . . . . .
C11 C 0.94671(19) 0.95569(17) 0.21515(12) 0.0227(4) Uani 1 1 d . . . . .
C19 C 0.76158(19) 0.80434(16) -0.03259(11) 0.0201(4) Uani 1 1 d . . . . .
H19 H 0.7754 0.8021 -0.0877 0.024 Uiso 1 1 calc R . . . .
C5 C 0.1243(2) 0.92940(19) 0.58001(12) 0.0254(4) Uani 1 1 d . . . . .
C1A C 0.0215(6) 0.5273(5) 0.6022(4) 0.0344(11) Uani 0.4 1 d D U P C 1
H1A H 0.0780 0.5371 0.5507 0.041 Uiso 0.4 1 calc R . P C 1
Cl1A Cl 0.1070(4) 0.5078(6) 0.67681(19) 0.0664(12) Uani 0.4 1 d D U P C 1
Cl2A Cl -0.1116(7) 0.6390(4) 0.6238(5) 0.0448(15) Uani 0.4 1 d D U P C 1
Cl3A Cl -0.04512(19) 0.41901(11) 0.59873(9) 0.0440(4) Uani 0.4 1 d D U P C 1
C1B C 0.0476(8) 0.5996(6) 0.6206(5) 0.0344(11) Uani 0.3 1 d . U P D 2
H1B H 0.0553 0.6511 0.6570 0.041 Uiso 0.3 1 calc R . P D 2
Cl1B Cl 0.1099(6) 0.4803(3) 0.6533(4) 0.0454(12) Uani 0.3 1 d . U P D 2
Cl2B Cl -0.0994(9) 0.6289(8) 0.6127(6) 0.051(2) Uani 0.3 1 d . U P D 2
Cl3B Cl 0.1354(2) 0.62514(19) 0.52639(16) 0.0418(5) Uani 0.3 1 d . U P D 2
C1C C 0.0191(9) 0.5440(8) 0.5682(6) 0.0344(11) Uani 0.3 1 d . U P E 3
H1C H 0.0132 0.4799 0.5441 0.041 Uiso 0.3 1 calc R . P E 3
Cl1C Cl 0.0946(7) 0.5044(8) 0.6400(4) 0.073(2) Uani 0.3 1 d . U P E 3
Cl2C Cl -0.1352(5) 0.6156(5) 0.6027(4) 0.0486(12) Uani 0.3 1 d . U P E 3
Cl3C Cl 0.1029(2) 0.61226(18) 0.49333(16) 0.0410(5) Uani 0.3 1 d . U P E 3

loop_
_atom_site_aniso_label
_atom_site_aniso_U_11
_atom_site_aniso_U_22
_atom_site_aniso_U_33
_atom_site_aniso_U_23
_atom_site_aniso_U_13
_atom_site_aniso_U_12
Br1 0.01537(11) 0.02177(10) 0.01921(10) -0.00185(7) 0.00005(7) -0.00522(8)
Cu1 0.01435(14) 0.01211(13) 0.01164(13) -0.00027(9) -0.00140(10) -0.00371(10)
Cl2 0.0161(2) 0.0285(2) 0.0335(3) 0.0120(2) -0.00438(19) -0.00374(19)
Cl3 0.0243(3) 0.0565(4) 0.0294(3) 0.0118(2) 0.0038(2) -0.0162(3)
Cl0A 0.0280(3) 0.0751(5) 0.0371(3) 0.0140(3) 0.0046(2) -0.0245(3)
S1 0.0116(2) 0.0161(2) 0.0165(2) -0.00371(16) -0.00363(16) -0.00086(16)
P1 0.0110(2) 0.0131(2) 0.0103(2) 0.00033(15) -0.00068(16) -0.00376(16)
P2 0.0164(2) 0.0115(2) 0.0141(2) -0.00057(16) -0.00238(17) -0.00400(17)
O1 0.0202(7) 0.0152(6) 0.0307(8) -0.0024(6) -0.0010(6) -0.0052(5)
N2 0.0130(8) 0.0159(8) 0.0194(8) -0.0024(6) -0.0015(6) -0.0024(6)
N1 0.0120(8) 0.0155(7) 0.0158(7) -0.0022(6) -0.0006(6) -0.0049(6)
C27 0.0153(9) 0.0145(8) 0.0115(8) 0.0003(6) -0.0040(7) -0.0032(7)
C15 0.0128(9) 0.0124(8) 0.0129(8) 0.0000(6) 0.0004(7) -0.0039(6)
C20 0.0148(9) 0.0180(9) 0.0153(9) -0.0004(7) -0.0027(7) -0.0043(7)
C21 0.0094(8) 0.0172(8) 0.0118(8) -0.0003(6) 0.0002(6) -0.0036(7)
C28 0.0179(10) 0.0192(9) 0.0198(9) 0.0007(7) 0.0001(7) -0.0049(7)
C4 0.0151(9) 0.0254(10) 0.0177(9) -0.0063(7) -0.0014(7) -0.0050(8)
C1 0.0127(9) 0.0172(8) 0.0111(8) 0.0009(6) -0.0043(6) -0.0024(7)
C22 0.0159(9) 0.0170(9) 0.0200(9) -0.0002(7) -0.0029(7) -0.0032(7)
C30 0.0249(11) 0.0161(9) 0.0232(10) -0.0040(7) -0.0108(8) -0.0015(8)
C2 0.0161(9) 0.0164(9) 0.0165(9) -0.0012(7) -0.0042(7) -0.0014(7)
C31 0.0261(11) 0.0176(9) 0.0220(10) 0.0012(7) -0.0080(8) -0.0096(8)
C24 0.0157(10) 0.0343(11) 0.0213(10) -0.0013(8) -0.0067(8) -0.0074(8)
C39 0.0194(9) 0.0120(8) 0.0166(9) 0.0012(7) -0.0030(7) -0.0059(7)
C26 0.0167(9) 0.0184(9) 0.0199(9) 0.0031(7) -0.0036(7) -0.0070(7)
C32 0.0195(10) 0.0191(9) 0.0159(9) -0.0014(7) -0.0013(7) -0.0067(7)
C9 0.0111(9) 0.0230(9) 0.0187(9) -0.0043(7) -0.0036(7) -0.0046(7)
C13 0.0137(10) 0.0274(11) 0.0466(13) -0.0136(10) -0.0102(9) 0.0007(8)
C18 0.0142(9) 0.0209(9) 0.0219(10) -0.0021(7) 0.0028(7) -0.0059(7)
C40 0.0197(10) 0.0233(10) 0.0201(9) -0.0015(8) -0.0001(8) -0.0064(8)
C16 0.0196(10) 0.0347(11) 0.0139(9) -0.0006(8) -0.0026(7) -0.0105(8)
C33 0.0262(11) 0.0197(9) 0.0189(9) 0.0046(7) -0.0073(8) -0.0076(8)
C17 0.0164(10) 0.0342(11) 0.0223(10) -0.0015(8) -0.0047(8) -0.0097(8)
C23 0.0207(10) 0.0225(10) 0.0272(10) -0.0046(8) -0.0056(8) -0.0079(8)
C43 0.0327(12) 0.0279(11) 0.0214(10) -0.0065(8) -0.0025(9) -0.0137(9)
C41 0.0187(10) 0.0326(11) 0.0325(11) 0.0012(9) -0.0048(9) -0.0114(9)
C42 0.0301(12) 0.0347(12) 0.0277(11) -0.0010(9) -0.0103(9) -0.0182(9)
C8 0.0222(11) 0.0230(10) 0.0275(11) -0.0098(8) -0.0080(8) 0.0009(8)
C48 0.0148(10) 0.0302(12) 0.0549(15) -0.0145(11) -0.0018(10) -0.0042(9)
C46 0.0234(11) 0.0239(10) 0.0339(12) 0.0028(9) 0.0012(9) 0.0000(9)
C38 0.0294(12) 0.0237(10) 0.0299(11) 0.0058(8) -0.0102(9) -0.0116(9)
C7 0.0207(11) 0.0351(12) 0.0317(12) -0.0200(10) -0.0082(9) 0.0067(9)
C12 0.0115(10) 0.0397(12) 0.0313(11) -0.0152(9) -0.0003(8) -0.0044(9)
C34 0.0398(13) 0.0297(11) 0.0239(11) 0.0034(9) -0.0125(9) -0.0152(10)
C6 0.0127(10) 0.0526(14) 0.0232(10) -0.0199(10) -0.0004(8) -0.0020(9)
C47 0.0247(12) 0.0324(12) 0.0396(13) -0.0025(10) 0.0058(10) -0.0060(9)
C37 0.0412(14) 0.0284(12) 0.0422(14) 0.0147(10) -0.0189(11) -0.0187(10)
C50 0.0233(12) 0.0228(11) 0.0556(16) 0.0082(10) -0.0059(11) -0.0036(9)
C36 0.0544(17) 0.0449(14) 0.0360(13) 0.0232(11) -0.0248(12) -0.0284(13)
C49 0.0238(13) 0.0250(12) 0.075(2) 0.0041(12) -0.0081(12) 0.0028(10)
C35 0.0556(17) 0.0519(15) 0.0208(11) 0.0081(10) -0.0147(11) -0.0262(13)
C14 0.0156(10) 0.0215(10) 0.0358(12) -0.0035(8) -0.0092(8) -0.0037(8)
C45 0.0162(9) 0.0160(9) 0.0253(10) -0.0052(7) -0.0056(8) -0.0034(7)
C25 0.0176(10) 0.0283(10) 0.0214(10) 0.0069(8) -0.0066(8) -0.0062(8)
C44 0.0203(10) 0.0186(9) 0.0208(10) -0.0038(7) -0.0002(8) -0.0072(7)
C29 0.0190(10) 0.0225(10) 0.0236(10) -0.0054(8) 0.0003(8) -0.0007(8)
C10 0.0135(9) 0.0245(10) 0.0166(9) -0.0014(7) -0.0047(7) -0.0030(7)
C3 0.0147(9) 0.0211(9) 0.0168(9) -0.0071(7) -0.0029(7) -0.0024(7)
C11 0.0163(10) 0.0355(11) 0.0175(9) -0.0021(8) -0.0009(7) -0.0105(8)
C19 0.0201(10) 0.0247(10) 0.0136(9) -0.0024(7) 0.0016(7) -0.0063(8)
C5 0.0175(10) 0.0427(12) 0.0171(9) -0.0065(9) 0.0002(8) -0.0114(9)
C1A 0.033(2) 0.030(2) 0.033(3) 0.005(2) -0.001(3) -0.0022(18)
Cl1A 0.0504(14) 0.122(3) 0.0346(17) 0.0093(18) -0.0262(14) -0.0232(18)
Cl2A 0.034(2) 0.0235(13) 0.058(3) -0.0009(16) 0.0156(17) 0.0038(12)
Cl3A 0.0797(12) 0.0256(7) 0.0290(7) 0.0023(5) -0.0146(7) -0.0151(7)
C1B 0.033(2) 0.030(2) 0.033(3) 0.005(2) -0.001(3) -0.0022(18)
Cl1B 0.058(2) 0.0362(15) 0.040(3) 0.017(2) -0.028(2) 0.0026(14)
Cl2B 0.038(3) 0.046(3) 0.056(3) -0.019(2) -0.006(3) 0.015(2)
Cl3B 0.0390(13) 0.0398(12) 0.0377(13) -0.0039(10) 0.0069(10) -0.0070(9)
C1C 0.033(2) 0.030(2) 0.033(3) 0.005(2) -0.001(3) -0.0022(18)
Cl1C 0.045(2) 0.101(5) 0.062(3) 0.051(3) -0.0218(19) -0.001(2)
Cl2C 0.0244(19) 0.050(2) 0.062(3) 0.007(2) 0.0034(14) -0.0064(14)
Cl3C 0.0395(13) 0.0350(11) 0.0407(13) -0.0010(10) 0.0033(10) -0.0062(9)

loop_
_atom_type_symbol
_atom_type_description
_atom_type_scat_dispersion_real
_atom_type_scat_dispersion_imag
_atom_type_scat_source
C C 0.0181 0.0091 'International Tables Vol C Tables 4.2.6.8 and 6.1.1.4'
H H 0.0000 0.0000 'International Tables Vol C Tables 4.2.6.8 and 6.1.1.4'
Br Br -0.6763 1.2805 'International Tables Vol C Tables 4.2.6.8 and 6.1.1.4'
Cl Cl 0.3639 0.7018 'International Tables Vol C Tables 4.2.6.8 and 6.1.1.4'
Cu Cu -1.9646 0.5888 'International Tables Vol C Tables 4.2.6.8 and 6.1.1.4'
N N 0.0311 0.0180 'International Tables Vol C Tables 4.2.6.8 and 6.1.1.4'
O O 0.0492 0.0322 'International Tables Vol C Tables 4.2.6.8 and 6.1.1.4'
P P 0.2955 0.4335 'International Tables Vol C Tables 4.2.6.8 and 6.1.1.4'
S S 0.3331 0.5567 'International Tables Vol C Tables 4.2.6.8 and 6.1.1.4'

loop_
_geom_angle_atom_site_label_1
_geom_angle_atom_site_label_2
_geom_angle_atom_site_label_3
_geom_angle
_geom_angle_site_symmetry_1
_geom_angle_site_symmetry_3
_geom_angle_publ_flag
S1 Cu1 Br1 105.133(15) . . ?
P1 Cu1 Br1 111.609(16) . . ?
P1 Cu1 S1 105.653(19) . . ?
P2 Cu1 Br1 108.296(16) . . ?
P2 Cu1 S1 99.282(18) . . ?
P2 Cu1 P1 124.468(19) . . ?
C1 S1 Cu1 105.78(6) . . ?
C27 P1 Cu1 116.20(6) . . ?
C27 P1 C15 102.16(8) . . ?
C15 P1 Cu1 115.12(6) . . ?
C21 P1 Cu1 116.21(6) . . ?
C21 P1 C27 102.32(8) . . ?
C21 P1 C15 102.75(8) . . ?
C39 P2 Cu1 113.73(6) . . ?
C39 P2 C45 104.51(9) . . ?
C33 P2 Cu1 118.36(7) . . ?
C33 P2 C39 99.28(9) . . ?
C33 P2 C45 105.25(10) . . ?
C45 P2 Cu1 113.87(6) . . ?
C1 N2 H2 115.5(19) . . ?
C1 N2 C9 127.49(17) . . ?
C9 N2 H2 116.8(19) . . ?
C1 N1 H1 113.3(18) . . ?
C2 N1 H1 118.6(18) . . ?
C2 N1 C1 127.37(17) . . ?
C28 C27 P1 117.86(14) . . ?
C32 C27 P1 123.09(14) . . ?
C32 C27 C28 119.00(17) . . ?
C20 C15 P1 123.50(14) . . ?
C16 C15 P1 117.86(14) . . ?
C16 C15 C20 118.63(17) . . ?
C15 C20 H20 119.9 . . ?
C19 C20 C15 120.28(18) . . ?
C19 C20 H20 119.9 . . ?
C22 C21 P1 118.51(14) . . ?
C22 C21 C26 118.89(17) . . ?
C26 C21 P1 122.59(14) . . ?
C27 C28 H28 119.9 . . ?
C29 C28 C27 120.16(18) . . ?
C29 C28 H28 119.9 . . ?
C3 C4 H4 120.8 . . ?
C5 C4 H4 120.8 . . ?
C5 C4 C3 118.34(19) . . ?
N2 C1 S1 126.02(14) . . ?
N2 C1 N1 115.85(16) . . ?
N1 C1 S1 118.13(14) . . ?
C21 C22 H22 119.7 . . ?
C23 C22 C21 120.56(18) . . ?
C23 C22 H22 119.7 . . ?
C31 C30 H30 120.2 . . ?
C31 C30 C29 119.58(18) . . ?
C29 C30 H30 120.2 . . ?
O1 C2 N1 123.12(18) . . ?
O1 C2 C3 121.84(17) . . ?
N1 C2 C3 115.04(17) . . ?
C30 C31 H31 119.9 . . ?
C30 C31 C32 120.23(19) . . ?
C32 C31 H31 119.9 . . ?
C23 C24 H24 120.1 . . ?
C23 C24 C25 119.77(19) . . ?
C25 C24 H24 120.1 . . ?
C40 C39 P2 116.60(14) . . ?
C44 C39 P2 124.11(15) . . ?
C44 C39 C40 119.22(18) . . ?
C21 C26 H26 119.9 . . ?
C25 C26 C21 120.29(18) . . ?
C25 C26 H26 119.9 . . ?
C27 C32 C31 120.53(18) . . ?
C27 C32 H32 119.7 . . ?
C31 C32 H32 119.7 . . ?
C14 C9 N2 122.44(19) . . ?
C14 C9 C10 119.54(19) . . ?
C10 C9 N2 117.96(17) . . ?
C12 C13 H13 119.5 . . ?
C12 C13 C14 120.9(2) . . ?
C14 C13 H13 119.5 . . ?
C17 C18 H18 120.1 . . ?
C19 C18 H18 120.1 . . ?
C19 C18 C17 119.84(18) . . ?
C39 C40 H40 119.8 . . ?
C41 C40 C39 120.38(19) . . ?
C41 C40 H40 119.8 . . ?
C15 C16 H16 119.6 . . ?
C17 C16 C15 120.84(18) . . ?
C17 C16 H16 119.6 . . ?
C38 C33 P2 120.50(16) . . ?
C34 C33 P2 120.28(16) . . ?
C34 C33 C38 119.12(19) . . ?
C18 C17 C16 120.02(19) . . ?
C18 C17 H17 120.0 . . ?
C16 C17 H17 120.0 . . ?
C22 C23 H23 120.0 . . ?
C24 C23 C22 120.10(19) . . ?
C24 C23 H23 120.0 . . ?
C42 C43 H43 119.8 . . ?
C42 C43 C44 120.4(2) . . ?
C44 C43 H43 119.8 . . ?
C40 C41 H41 120.0 . . ?
C40 C41 C42 120.1(2) . . ?
C42 C41 H41 120.0 . . ?
C43 C42 C41 119.9(2) . . ?
C43 C42 H42 120.0 . . ?
C41 C42 H42 120.0 . . ?
C7 C8 H8 120.3 . . ?
C7 C8 C3 119.5(2) . . ?
C3 C8 H8 120.3 . . ?
C47 C48 H48 120.0 . . ?
C47 C48 C49 119.9(2) . . ?
C49 C48 H48 120.0 . . ?
C47 C46 H46 119.4 . . ?
C45 C46 H46 119.4 . . ?
C45 C46 C47 121.3(2) . . ?
C33 C38 H38 119.6 . . ?
C37 C38 C33 120.7(2) . . ?
C37 C38 H38 119.6 . . ?
C8 C7 H7 119.7 . . ?
C6 C7 C8 120.5(2) . . ?
C6 C7 H7 119.7 . . ?
C13 C12 H12 120.4 . . ?
C13 C12 C11 119.3(2) . . ?
C11 C12 H12 120.4 . . ?
C33 C34 H34 120.1 . . ?
C33 C34 C35 119.7(2) . . ?
C35 C34 H34 120.1 . . ?
C7 C6 H6 120.5 . . ?
C5 C6 C7 119.0(2) . . ?
C5 C6 H6 120.5 . . ?
C48 C47 C46 119.6(2) . . ?
C48 C47 H47 120.2 . . ?
C46 C47 H47 120.2 . . ?
C38 C37 H37 120.2 . . ?
C36 C37 C38 119.7(2) . . ?
C36 C37 H37 120.2 . . ?
C49 C50 H50 119.8 . . ?
C49 C50 C45 120.3(2) . . ?
C45 C50 H50 119.8 . . ?
C37 C36 H36 119.7 . . ?
C37 C36 C35 120.5(2) . . ?
C35 C36 H36 119.7 . . ?
C48 C49 C50 120.5(2) . . ?
C48 C49 H49 119.8 . . ?
C50 C49 H49 119.8 . . ?
C34 C35 H35 119.9 . . ?
C36 C35 C34 120.2(2) . . ?
C36 C35 H35 119.9 . . ?
C9 C14 C13 119.9(2) . . ?
C9 C14 H14 120.0 . . ?
C13 C14 H14 120.0 . . ?
C46 C45 P2 117.27(15) . . ?
C46 C45 C50 118.4(2) . . ?
C50 C45 P2 124.29(17) . . ?
C24 C25 C26 120.35(19) . . ?
C24 C25 H25 119.8 . . ?
C26 C25 H25 119.8 . . ?
C39 C44 H44 120.0 . . ?
C43 C44 C39 120.05(19) . . ?
C43 C44 H44 120.0 . . ?
C28 C29 C30 120.47(19) . . ?
C28 C29 H29 119.8 . . ?
C30 C29 H29 119.8 . . ?
C9 C10 Cl2 119.74(15) . . ?
C11 C10 Cl2 120.65(16) . . ?
C11 C10 C9 119.60(18) . . ?
C4 C3 C2 121.04(17) . . ?
C4 C3 C8 120.62(19) . . ?
C8 C3 C2 118.28(18) . . ?
C12 C11 Cl3 118.63(17) . . ?
C12 C11 C10 120.7(2) . . ?
C10 C11 Cl3 120.62(17) . . ?
C20 C19 H19 119.8 . . ?
C18 C19 C20 120.38(18) . . ?
C18 C19 H19 119.8 . . ?
C4 C5 Cl0A 118.03(18) . . ?
C6 C5 Cl0A 119.99(17) . . ?
C6 C5 C4 122.0(2) . . ?
Cl1A C1A H1A 110.3 . . ?
Cl1A C1A Cl2A 110.2(5) . . ?
Cl1A C1A Cl3A 110.1(4) . . ?
Cl2A C1A H1A 110.3 . . ?
Cl3A C1A H1A 110.3 . . ?
Cl3A C1A Cl2A 105.6(4) . . ?
Cl1B C1B H1B 107.0 . . ?
Cl1B C1B Cl3B 111.2(5) . . ?
Cl2B C1B H1B 107.0 . . ?
Cl2B C1B Cl1B 119.1(7) . . ?
Cl2B C1B Cl3B 104.8(6) . . ?
Cl3B C1B H1B 107.0 . . ?
Cl1C C1C H1C 106.7 . . ?
Cl1C C1C Cl2C 112.2(6) . . ?
Cl1C C1C Cl3C 112.8(7) . . ?
Cl2C C1C H1C 106.7 . . ?
Cl2C C1C Cl3C 111.3(6) . . ?
Cl3C C1C H1C 106.7 . . ?

loop_
_geom_bond_atom_site_label_1
_geom_bond_atom_site_label_2
_geom_bond_distance
_geom_bond_site_symmetry_2
_geom_bond_publ_flag
Br1 Cu1 2.4566(3) . ?
Cu1 S1 2.4137(5) . ?
Cu1 P1 2.2893(5) . ?
Cu1 P2 2.2744(5) . ?
Cl2 C10 1.727(2) . ?
Cl3 C11 1.732(2) . ?
Cl0A C5 1.743(2) . ?
S1 C1 1.6862(18) . ?
P1 C27 1.8347(18) . ?
P1 C15 1.8355(18) . ?
P1 C21 1.8323(19) . ?
P2 C39 1.828(2) . ?
P2 C33 1.825(2) . ?
P2 C45 1.830(2) . ?
O1 C2 1.222(2) . ?
N2 H2 0.81(3) . ?
N2 C1 1.338(3) . ?
N2 C9 1.415(2) . ?
N1 H1 0.79(3) . ?
N1 C1 1.385(2) . ?
N1 C2 1.381(2) . ?
C27 C28 1.399(3) . ?
C27 C32 1.392(3) . ?
C15 C20 1.396(3) . ?
C15 C16 1.396(3) . ?
C20 H20 0.9500 . ?
C20 C19 1.392(3) . ?
C21 C22 1.396(3) . ?
C21 C26 1.397(3) . ?
C28 H28 0.9500 . ?
C28 C29 1.390(3) . ?
C4 H4 0.9500 . ?
C4 C3 1.389(3) . ?
C4 C5 1.387(3) . ?
C22 H22 0.9500 . ?
C22 C23 1.391(3) . ?
C30 H30 0.9500 . ?
C30 C31 1.384(3) . ?
C30 C29 1.390(3) . ?
C2 C3 1.490(3) . ?
C31 H31 0.9500 . ?
C31 C32 1.394(3) . ?
C24 H24 0.9500 . ?
C24 C23 1.386(3) . ?
C24 C25 1.388(3) . ?
C39 C40 1.399(3) . ?
C39 C44 1.393(3) . ?
C26 H26 0.9500 . ?
C26 C25 1.389(3) . ?
C32 H32 0.9500 . ?
C9 C14 1.388(3) . ?
C9 C10 1.397(3) . ?
C13 H13 0.9500 . ?
C13 C12 1.380(4) . ?
C13 C14 1.390(3) . ?
C18 H18 0.9500 . ?
C18 C17 1.385(3) . ?
C18 C19 1.383(3) . ?
C40 H40 0.9500 . ?
C40 C41 1.385(3) . ?
C16 H16 0.9500 . ?
C16 C17 1.387(3) . ?
C33 C38 1.399(3) . ?
C33 C34 1.390(3) . ?
C17 H17 0.9500 . ?
C23 H23 0.9500 . ?
C43 H43 0.9500 . ?
C43 C42 1.383(3) . ?
C43 C44 1.392(3) . ?
C41 H41 0.9500 . ?
C41 C42 1.389(3) . ?
C42 H42 0.9500 . ?
C8 H8 0.9500 . ?
C8 C7 1.388(3) . ?
C8 C3 1.399(3) . ?
C48 H48 0.9500 . ?
C48 C47 1.378(4) . ?
C48 C49 1.380(4) . ?
C46 H46 0.9500 . ?
C46 C47 1.391(3) . ?
C46 C45 1.386(3) . ?
C38 H38 0.9500 . ?
C38 C37 1.379(3) . ?
C7 H7 0.9500 . ?
C7 C6 1.384(4) . ?
C12 H12 0.9500 . ?
C12 C11 1.383(3) . ?
C34 H34 0.9500 . ?
C34 C35 1.394(3) . ?
C6 H6 0.9500 . ?
C6 C5 1.383(3) . ?
C47 H47 0.9500 . ?
C37 H37 0.9500 . ?
C37 C36 1.377(4) . ?
C50 H50 0.9500 . ?
C50 C49 1.389(4) . ?
C50 C45 1.393(3) . ?
C36 H36 0.9500 . ?
C36 C35 1.382(4) . ?
C49 H49 0.9500 . ?
C35 H35 0.9500 . ?
C14 H14 0.9500 . ?
C25 H25 0.9500 . ?
C44 H44 0.9500 . ?
C29 H29 0.9500 . ?
C10 C11 1.395(3) . ?
C19 H19 0.9500 . ?
C1A H1A 1.0000 . ?
C1A Cl1A 1.771(7) . ?
C1A Cl2A 1.810(8) . ?
C1A Cl3A 1.790(7) . ?
C1B H1B 1.0000 . ?
C1B Cl1B 1.687(9) . ?
C1B Cl2B 1.634(13) . ?
C1B Cl3B 1.782(8) . ?
C1C H1C 1.0000 . ?
C1C Cl1C 1.668(12) . ?
C1C Cl2C 1.742(12) . ?
C1C Cl3C 1.771(9) . ?

loop_
_geom_hbond_atom_site_label_D
_geom_hbond_atom_site_label_H
_geom_hbond_atom_site_label_A
_geom_hbond_distance_DH
_geom_hbond_distance_HA
_geom_hbond_distance_DA
_geom_hbond_angle_DHA
_geom_hbond_site_symmetry_A
N2 H2 O1 0.81(3) 1.95(3) 2.620(2) 141(3) .
N1 H1 Br1 0.79(3) 2.59(3) 3.3436(17) 162(2) .
